data_4073588
loop_
_publ_author_name
'Bleeke, John R.'
'Thananatthanachon, Todsapon'
'Rath, Nigam P.'

_publ_section_title
;
 Synthesis, Structure, and Spectroscopy of Silaallyl&#x2212; and
 Silapentadienyl&#x2212;Iridium&#x2212;Phosphine Complexes1
;
_journal_issue 16
_journal_name_full Organometallics
_journal_page_first 3904
_journal_paper_doi 10.1021/om700487n
_journal_volume 26
_journal_year 2007
_chemical_formula_sum 'C16 H44 Ir P3 Si'
_chemical_formula_weight 549.71
_chemical_name_systematic
; 
 ? 
;
_space_group_IT_number 14
_symmetry_cell_setting monoclinic
_symmetry_space_group_name_Hall '-P 2yn'
_symmetry_space_group_name_H-M 'P 1 21/n 1'
_atom_sites_solution_hydrogens geom
_atom_sites_solution_primary direct
_atom_sites_solution_secondary difmap
_audit_creation_method SHELXL-97
_cell_angle_alpha 90.00
_cell_angle_beta 101.615(2)
_cell_angle_gamma 90.00
_cell_formula_units_Z 4
_cell_length_a 10.0467(8)
_cell_length_b 15.3629(12)
_cell_length_c 15.5878(13)
_cell_measurement_reflns_used 4996
_cell_measurement_temperature 100(2)
_cell_measurement_theta_max 28.24
_cell_measurement_theta_min 2.59
_cell_volume 2356.7(3)
_computing_cell_refinement 'Bruker APEXII'
_computing_data_collection 'Bruker APEXII'
_computing_data_reduction 'Bruker SAINT'
_computing_molecular_graphics 'Bruker-SHELXTL (Sheldrick, 2005)'
_computing_publication_material 'Bruker-SHELXTL (Sheldrick, 2005)'
_computing_structure_refinement 'Bruker-SHELXTL (Sheldrick, 2005)'
_computing_structure_solution 'Bruker-SHELXTL (Sheldrick, 2005)'
_diffrn_ambient_temperature 100(2)
_diffrn_measured_fraction_theta_full 0.990
_diffrn_measured_fraction_theta_max 0.990
_diffrn_measurement_device_type 'CCD area detector'
_diffrn_measurement_method 'phi and omega scans'
_diffrn_radiation_monochromator graphite
_diffrn_radiation_source 'fine-focus sealed tube'
_diffrn_radiation_type MoK\a
_diffrn_radiation_wavelength 0.71073
_diffrn_reflns_av_R_equivalents 0.0604
_diffrn_reflns_av_sigmaI/netI 0.0622
_diffrn_reflns_limit_h_max 11
_diffrn_reflns_limit_h_min -14
_diffrn_reflns_limit_k_max 21
_diffrn_reflns_limit_k_min -21
_diffrn_reflns_limit_l_max 21
_diffrn_reflns_limit_l_min -21
_diffrn_reflns_number 27552
_diffrn_reflns_theta_full 30.03
_diffrn_reflns_theta_max 30.03
_diffrn_reflns_theta_min 1.88
_exptl_absorpt_coefficient_mu 5.915
_exptl_absorpt_correction_T_max 0.5999
_exptl_absorpt_correction_T_min 0.3791
_exptl_absorpt_correction_type numerical
_exptl_absorpt_process_details 'sadabs v2006/1'
_exptl_crystal_colour colourless
_exptl_crystal_density_diffrn 1.549
_exptl_crystal_density_meas ?
_exptl_crystal_density_method none
_exptl_crystal_description irregular
_exptl_crystal_F_000 1104
_exptl_crystal_size_max 0.17
_exptl_crystal_size_mid 0.12
_exptl_crystal_size_min 0.11
_refine_diff_density_max 0.909
_refine_diff_density_min -1.405
_refine_diff_density_rms 0.191
_refine_ls_extinction_method none
_refine_ls_goodness_of_fit_ref 1.005
_refine_ls_hydrogen_treatment mixed
_refine_ls_matrix_type full
_refine_ls_number_parameters 194
_refine_ls_number_reflns 6814
_refine_ls_number_restraints 0
_refine_ls_restrained_S_all 1.005
_refine_ls_R_factor_all 0.0575
_refine_ls_R_factor_gt 0.0341
_refine_ls_shift/su_max 0.001
_refine_ls_shift/su_mean 0.000
_refine_ls_structure_factor_coef Fsqd
_refine_ls_weighting_details 'calc w=1/[\s^2^(Fo^2^)+(0.0232P)^2^+0.0000P] where P=(Fo^2^+2Fc^2^)/3'
_refine_ls_weighting_scheme calc
_refine_ls_wR_factor_gt 0.0590
_refine_ls_wR_factor_ref 0.0654
_reflns_number_gt 5168
_reflns_number_total 6814
_reflns_threshold_expression >2sigma(I)
_cod_data_source_file om700487n_2.cif
_cod_data_source_block j5906
_cod_depositor_comments
;
The following automatic conversions were performed:

'_symmetry_cell_setting' value 'Monoclinic' changed to 'monoclinic'
according to /home/saulius/struct/CIF-dictionaries/cif_core.dic
dictionary named 'cif_core.dic' version 2.4.1 from 2010-06-29.

Automatic conversion script
Id: cif_fix_values 1715 2011-07-08 13:25:40Z adriana 

The following automatic conversions were performed:

'_exptl_crystal_density_meas' value 'not measured' was changed to '?'
- the value is perceived as not measured.

Automatic conversion script
Id: cif_fix_values 3008 2015-01-20 13:52:24Z robertas 
;
_cod_original_sg_symbol_H-M P2~1~/n
_cod_database_code 4073588

loop_
_symmetry_equiv_pos_as_xyz
'x, y, z'
'-x+1/2, y+1/2, -z+1/2'
'-x, -y, -z'
'x-1/2, -y-1/2, z-1/2'

loop_
_atom_site_label
_atom_site_type_symbol
_atom_site_fract_x
_atom_site_fract_y
_atom_site_fract_z
_atom_site_U_iso_or_equiv
_atom_site_adp_type
_atom_site_occupancy
_atom_site_symmetry_multiplicity
_atom_site_calc_flag
_atom_site_refinement_flags
Ir1 Ir 0.293006(15) 0.220672(9) 0.048672(10) 0.01080(4) Uani 1 1 d .
P1 P 0.42169(10) 0.27655(7) -0.04877(7) 0.0144(2) Uani 1 1 d .
P2 P 0.33140(10) 0.33205(7) 0.14941(7) 0.0136(2) Uani 1 1 d .
P3 P 0.43604(11) 0.12274(7) 0.13588(7) 0.0158(2) Uani 1 1 d .
Si1 Si 0.07871(11) 0.18333(7) 0.08543(8) 0.0143(2) Uani 1 1 d .
C1 C -0.0835(4) 0.3463(3) 0.0711(3) 0.0147(8) Uani 1 1 d .
C2 C -0.0240(4) 0.2780(3) 0.1172(3) 0.0160(8) Uani 1 1 d .
H2 H -0.0352 0.2765 0.1763 0.019 Uiso 1 1 calc R
C3 C -0.1589(4) 0.4165(3) 0.1098(3) 0.0263(11) Uani 1 1 d .
H3A H -0.1573 0.4034 0.1715 0.039 Uiso 1 1 calc R
H3B H -0.2533 0.4189 0.0776 0.039 Uiso 1 1 calc R
H3C H -0.1151 0.4729 0.1053 0.039 Uiso 1 1 calc R
C4 C -0.0811(4) 0.3616(3) -0.0244(3) 0.0194(9) Uani 1 1 d .
H4A H -0.0313 0.3142 -0.0460 0.029 Uiso 1 1 calc R
H4B H -0.0359 0.4171 -0.0307 0.029 Uiso 1 1 calc R
H4C H -0.1744 0.3634 -0.0584 0.029 Uiso 1 1 calc R
C5 C 0.0729(4) 0.1070(3) 0.1811(3) 0.0229(10) Uani 1 1 d .
H5A H -0.0216 0.0989 0.1869 0.034 Uiso 1 1 calc R
H5B H 0.1253 0.1323 0.2352 0.034 Uiso 1 1 calc R
H5C H 0.1121 0.0506 0.1703 0.034 Uiso 1 1 calc R
C6 C -0.0480(4) 0.1302(3) -0.0065(3) 0.0233(10) Uani 1 1 d .
H6A H -0.1320 0.1172 0.0138 0.035 Uiso 1 1 calc R
H6B H -0.0093 0.0761 -0.0241 0.035 Uiso 1 1 calc R
H6C H -0.0680 0.1699 -0.0567 0.035 Uiso 1 1 calc R
C7 C 0.2462(4) 0.1155(3) -0.0477(3) 0.0191(9) Uani 1 1 d .
H7A H 0.3200 0.1102 -0.0800 0.029 Uiso 1 1 calc R
H7B H 0.1611 0.1286 -0.0886 0.029 Uiso 1 1 calc R
H7C H 0.2367 0.0606 -0.0175 0.029 Uiso 1 1 calc R
C11 C 0.3346(5) 0.2633(3) -0.1628(3) 0.0285(11) Uani 1 1 d .
H11A H 0.3912 0.2873 -0.2015 0.043 Uiso 1 1 calc R
H11B H 0.2475 0.2942 -0.1725 0.043 Uiso 1 1 calc R
H11C H 0.3185 0.2013 -0.1756 0.043 Uiso 1 1 calc R
C12 C 0.5900(4) 0.2374(3) -0.0572(3) 0.0240(10) Uani 1 1 d .
H12A H 0.6230 0.2706 -0.1024 0.036 Uiso 1 1 calc R
H12B H 0.5847 0.1756 -0.0729 0.036 Uiso 1 1 calc R
H12C H 0.6526 0.2450 -0.0008 0.036 Uiso 1 1 calc R
C13 C 0.4499(5) 0.3943(3) -0.0527(3) 0.0233(10) Uani 1 1 d .
H13A H 0.5050 0.4071 -0.0964 0.035 Uiso 1 1 calc R
H13B H 0.4975 0.4146 0.0050 0.035 Uiso 1 1 calc R
H13C H 0.3622 0.4241 -0.0687 0.035 Uiso 1 1 calc R
C21 C 0.5091(4) 0.3620(3) 0.1923(3) 0.0214(10) Uani 1 1 d .
H21A H 0.5127 0.4099 0.2342 0.032 Uiso 1 1 calc R
H21B H 0.5514 0.3805 0.1438 0.032 Uiso 1 1 calc R
H21C H 0.5582 0.3116 0.2217 0.032 Uiso 1 1 calc R
C22 C 0.2572(4) 0.4379(2) 0.1141(3) 0.0162(9) Uani 1 1 d .
H22A H 0.2803 0.4797 0.1623 0.024 Uiso 1 1 calc R
H22B H 0.1582 0.4323 0.0973 0.024 Uiso 1 1 calc R
H22C H 0.2932 0.4584 0.0638 0.024 Uiso 1 1 calc R
C23 C 0.2727(4) 0.3241(3) 0.2531(3) 0.0209(9) Uani 1 1 d .
H23A H 0.2977 0.3772 0.2875 0.031 Uiso 1 1 calc R
H23B H 0.3152 0.2737 0.2863 0.031 Uiso 1 1 calc R
H23C H 0.1737 0.3172 0.2411 0.031 Uiso 1 1 calc R
C31 C 0.4459(5) 0.1231(3) 0.2543(3) 0.0256(10) Uani 1 1 d .
H31A H 0.5101 0.0783 0.2816 0.038 Uiso 1 1 calc R
H31B H 0.3559 0.1109 0.2667 0.038 Uiso 1 1 calc R
H31C H 0.4770 0.1803 0.2781 0.038 Uiso 1 1 calc R
C32 C 0.4031(4) 0.0072(3) 0.1136(3) 0.0247(10) Uani 1 1 d .
H32A H 0.4694 -0.0276 0.1542 0.037 Uiso 1 1 calc R
H32B H 0.4110 -0.0058 0.0533 0.037 Uiso 1 1 calc R
H32C H 0.3112 -0.0071 0.1214 0.037 Uiso 1 1 calc R
C33 C 0.6188(4) 0.1241(3) 0.1358(3) 0.0247(10) Uani 1 1 d .
H33A H 0.6646 0.0792 0.1758 0.037 Uiso 1 1 calc R
H33B H 0.6564 0.1813 0.1551 0.037 Uiso 1 1 calc R
H33C H 0.6329 0.1125 0.0765 0.037 Uiso 1 1 calc R
H1 H 0.176(4) 0.282(2) -0.020(3) 0.023(12) Uiso 1 1 d .

loop_
_atom_site_aniso_label
_atom_site_aniso_U_11
_atom_site_aniso_U_22
_atom_site_aniso_U_33
_atom_site_aniso_U_23
_atom_site_aniso_U_13
_atom_site_aniso_U_12
Ir1 0.01236(8) 0.01258(7) 0.00714(7) -0.00024(7) 0.00122(5) 0.00048(7)
P1 0.0144(5) 0.0167(5) 0.0124(5) -0.0009(5) 0.0036(4) -0.0010(4)
P2 0.0155(5) 0.0152(5) 0.0092(5) -0.0018(4) 0.0005(4) 0.0011(4)
P3 0.0177(5) 0.0159(5) 0.0135(6) 0.0005(4) 0.0023(5) 0.0041(4)
Si1 0.0156(6) 0.0154(5) 0.0118(6) 0.0028(4) 0.0025(5) 0.0004(4)
C1 0.0097(18) 0.0176(19) 0.017(2) -0.0027(17) 0.0035(17) -0.0030(16)
C2 0.0134(19) 0.023(2) 0.012(2) -0.0028(18) 0.0033(16) -0.0013(17)
C3 0.021(2) 0.024(2) 0.035(3) 0.002(2) 0.007(2) 0.0009(19)
C4 0.015(2) 0.019(2) 0.023(2) 0.0057(18) 0.0025(19) 0.0046(17)
C5 0.025(2) 0.025(2) 0.021(3) 0.0112(19) 0.009(2) 0.0016(19)
C6 0.018(2) 0.023(2) 0.028(3) 0.000(2) 0.001(2) 0.0004(18)
C7 0.023(2) 0.019(2) 0.016(2) -0.0060(17) 0.0057(19) -0.0031(17)
C11 0.028(3) 0.046(3) 0.012(2) -0.005(2) 0.004(2) -0.011(2)
C12 0.022(2) 0.024(2) 0.030(3) 0.004(2) 0.013(2) 0.0031(18)
C13 0.033(3) 0.016(2) 0.025(3) 0.0040(19) 0.013(2) 0.0002(19)
C21 0.019(2) 0.023(2) 0.019(2) -0.0028(18) -0.0018(19) 0.0017(17)
C22 0.017(2) 0.0138(19) 0.017(2) -0.0034(17) 0.0012(18) 0.0036(16)
C23 0.024(2) 0.029(2) 0.010(2) -0.0032(18) 0.0035(18) 0.0031(19)
C31 0.033(3) 0.029(2) 0.013(2) 0.0056(19) 0.002(2) 0.012(2)
C32 0.028(3) 0.021(2) 0.026(3) 0.0027(19) 0.005(2) 0.0025(19)
C33 0.021(2) 0.030(2) 0.022(3) 0.000(2) 0.001(2) 0.0068(19)

loop_
_atom_type_symbol
_atom_type_description
_atom_type_scat_dispersion_real
_atom_type_scat_dispersion_imag
_atom_type_scat_source
C C 0.0033 0.0016 'International Tables Vol C Tables 4.2.6.8 and 6.1.1.4'
H H 0.0000 0.0000 'International Tables Vol C Tables 4.2.6.8 and 6.1.1.4'
Si Si 0.0817 0.0704 'International Tables Vol C Tables 4.2.6.8 and 6.1.1.4'
P P 0.1023 0.0942 'International Tables Vol C Tables 4.2.6.8 and 6.1.1.4'
Ir Ir -1.4442 7.9887 'International Tables Vol C Tables 4.2.6.8 and 6.1.1.4'

loop_
_geom_angle_atom_site_label_1
_geom_angle_atom_site_label_2
_geom_angle_atom_site_label_3
_geom_angle
C7 Ir1 P2 177.32(11)
C7 Ir1 P3 86.88(12)
P2 Ir1 P3 94.78(4)
C7 Ir1 P1 84.04(11)
P2 Ir1 P1 97.53(4)
P3 Ir1 P1 105.03(4)
C7 Ir1 Si1 84.76(11)
P2 Ir1 Si1 92.86(4)
P3 Ir1 Si1 100.61(4)
P1 Ir1 Si1 151.33(4)
C7 Ir1 H1 87.2(14)
P2 Ir1 H1 91.0(14)
P3 Ir1 H1 173.0(13)
P1 Ir1 H1 78.1(14)
Si1 Ir1 H1 75.1(14)
C12 P1 C11 99.3(2)
C12 P1 C13 99.9(2)
C11 P1 C13 97.2(2)
C12 P1 Ir1 124.42(15)
C11 P1 Ir1 111.76(15)
C13 P1 Ir1 119.42(14)
C22 P2 C23 98.07(19)
C22 P2 C21 101.25(19)
C23 P2 C21 99.1(2)
C22 P2 Ir1 116.98(14)
C23 P2 Ir1 120.85(15)
C21 P2 Ir1 116.87(14)
C32 P3 C31 99.5(2)
C32 P3 C33 98.8(2)
C31 P3 C33 98.6(2)
C32 P3 Ir1 116.84(16)
C31 P3 Ir1 119.37(14)
C33 P3 Ir1 119.56(15)
C6 Si1 C2 102.04(18)
C6 Si1 C5 101.8(2)
C2 Si1 C5 99.36(19)
C6 Si1 Ir1 114.75(14)
C2 Si1 Ir1 115.95(13)
C5 Si1 Ir1 120.16(14)
C2 C1 C4 123.7(4)
C2 C1 C3 123.3(4)
C4 C1 C3 113.0(4)
C1 C2 Si1 131.6(3)
C1 C2 H2 114.2
Si1 C2 H2 114.2
C1 C3 H3A 109.5
C1 C3 H3B 109.5
H3A C3 H3B 109.5
C1 C3 H3C 109.5
H3A C3 H3C 109.5
H3B C3 H3C 109.5
C1 C4 H4A 109.5
C1 C4 H4B 109.5
H4A C4 H4B 109.5
C1 C4 H4C 109.5
H4A C4 H4C 109.5
H4B C4 H4C 109.5
Si1 C5 H5A 109.5
Si1 C5 H5B 109.5
H5A C5 H5B 109.5
Si1 C5 H5C 109.5
H5A C5 H5C 109.5
H5B C5 H5C 109.5
Si1 C6 H6A 109.5
Si1 C6 H6B 109.5
H6A C6 H6B 109.5
Si1 C6 H6C 109.5
H6A C6 H6C 109.5
H6B C6 H6C 109.5
Ir1 C7 H7A 109.5
Ir1 C7 H7B 109.5
H7A C7 H7B 109.5
Ir1 C7 H7C 109.5
H7A C7 H7C 109.5
H7B C7 H7C 109.5
P1 C11 H11A 109.5
P1 C11 H11B 109.5
H11A C11 H11B 109.5
P1 C11 H11C 109.5
H11A C11 H11C 109.5
H11B C11 H11C 109.5
P1 C12 H12A 109.5
P1 C12 H12B 109.5
H12A C12 H12B 109.5
P1 C12 H12C 109.5
H12A C12 H12C 109.5
H12B C12 H12C 109.5
P1 C13 H13A 109.5
P1 C13 H13B 109.5
H13A C13 H13B 109.5
P1 C13 H13C 109.5
H13A C13 H13C 109.5
H13B C13 H13C 109.5
P2 C21 H21A 109.5
P2 C21 H21B 109.5
H21A C21 H21B 109.5
P2 C21 H21C 109.5
H21A C21 H21C 109.5
H21B C21 H21C 109.5
P2 C22 H22A 109.5
P2 C22 H22B 109.5
H22A C22 H22B 109.5
P2 C22 H22C 109.5
H22A C22 H22C 109.5
H22B C22 H22C 109.5
P2 C23 H23A 109.5
P2 C23 H23B 109.5
H23A C23 H23B 109.5
P2 C23 H23C 109.5
H23A C23 H23C 109.5
H23B C23 H23C 109.5
P3 C31 H31A 109.5
P3 C31 H31B 109.5
H31A C31 H31B 109.5
P3 C31 H31C 109.5
H31A C31 H31C 109.5
H31B C31 H31C 109.5
P3 C32 H32A 109.5
P3 C32 H32B 109.5
H32A C32 H32B 109.5
P3 C32 H32C 109.5
H32A C32 H32C 109.5
H32B C32 H32C 109.5
P3 C33 H33A 109.5
P3 C33 H33B 109.5
H33A C33 H33B 109.5
P3 C33 H33C 109.5
H33A C33 H33C 109.5
H33B C33 H33C 109.5

loop_
_geom_bond_atom_site_label_1
_geom_bond_atom_site_label_2
_geom_bond_distance
Ir1 C7 2.191(4)
Ir1 P2 2.3018(10)
Ir1 P3 2.3216(11)
Ir1 P1 2.3466(10)
Ir1 Si1 2.4061(11)
Ir1 H1 1.71(4)
P1 C12 1.824(4)
P1 C11 1.828(5)
P1 C13 1.833(4)
P2 C22 1.827(4)
P2 C23 1.834(4)
P2 C21 1.834(4)
P3 C32 1.826(4)
P3 C31 1.829(4)
P3 C33 1.837(4)
Si1 C6 1.899(4)
Si1 C2 1.905(4)
Si1 C5 1.907(4)
C1 C2 1.343(5)
C1 C4 1.511(6)
C1 C3 1.511(6)
C2 H2 0.9500
C3 H3A 0.9800
C3 H3B 0.9800
C3 H3C 0.9800
C4 H4A 0.9800
C4 H4B 0.9800
C4 H4C 0.9800
C5 H5A 0.9800
C5 H5B 0.9800
C5 H5C 0.9800
C6 H6A 0.9800
C6 H6B 0.9800
C6 H6C 0.9800
C7 H7A 0.9800
C7 H7B 0.9800
C7 H7C 0.9800
C11 H11A 0.9800
C11 H11B 0.9800
C11 H11C 0.9800
C12 H12A 0.9800
C12 H12B 0.9800
C12 H12C 0.9800
C13 H13A 0.9800
C13 H13B 0.9800
C13 H13C 0.9800
C21 H21A 0.9800
C21 H21B 0.9800
C21 H21C 0.9800
C22 H22A 0.9800
C22 H22B 0.9800
C22 H22C 0.9800
C23 H23A 0.9800
C23 H23B 0.9800
C23 H23C 0.9800
C31 H31A 0.9800
C31 H31B 0.9800
C31 H31C 0.9800
C32 H32A 0.9800
C32 H32B 0.9800
C32 H32C 0.9800
C33 H33A 0.9800
C33 H33B 0.9800
C33 H33C 0.9800

loop_
_geom_torsion_atom_site_label_1
_geom_torsion_atom_site_label_2
_geom_torsion_atom_site_label_3
_geom_torsion_atom_site_label_4
_geom_torsion
C7 Ir1 P1 C12 -78.8(2)
P2 Ir1 P1 C12 103.41(19)
P3 Ir1 P1 C12 6.37(19)
Si1 Ir1 P1 C12 -146.30(19)
C7 Ir1 P1 C11 40.3(2)
P2 Ir1 P1 C11 -137.56(17)
P3 Ir1 P1 C11 125.40(17)
Si1 Ir1 P1 C11 -27.3(2)
C7 Ir1 P1 C13 152.5(2)
P2 Ir1 P1 C13 -25.28(18)
P3 Ir1 P1 C13 -122.32(18)
Si1 Ir1 P1 C13 85.00(19)
C7 Ir1 P2 C22 -58(2)
P3 Ir1 P2 C22 173.57(15)
P1 Ir1 P2 C22 67.69(15)
Si1 Ir1 P2 C22 -85.53(15)
C7 Ir1 P2 C23 61(2)
P3 Ir1 P2 C23 -67.24(17)
P1 Ir1 P2 C23 -173.12(17)
Si1 Ir1 P2 C23 33.66(17)
C7 Ir1 P2 C21 -178(100)
P3 Ir1 P2 C21 53.34(17)
P1 Ir1 P2 C21 -52.54(17)
Si1 Ir1 P2 C21 154.25(16)
C7 Ir1 P3 C32 -21.7(2)
P2 Ir1 P3 C32 156.23(17)
P1 Ir1 P3 C32 -104.64(17)
Si1 Ir1 P3 C32 62.41(17)
C7 Ir1 P3 C31 -141.5(2)
P2 Ir1 P3 C31 36.36(19)
P1 Ir1 P3 C31 135.49(18)
Si1 Ir1 P3 C31 -57.46(19)
C7 Ir1 P3 C33 97.4(2)
P2 Ir1 P3 C33 -84.74(17)
P1 Ir1 P3 C33 14.39(18)
Si1 Ir1 P3 C33 -178.56(17)
C7 Ir1 Si1 C6 -25.73(19)
P2 Ir1 Si1 C6 153.04(15)
P3 Ir1 Si1 C6 -111.55(15)
P1 Ir1 Si1 C6 41.64(18)
C7 Ir1 Si1 C2 -144.39(19)
P2 Ir1 Si1 C2 34.38(15)
P3 Ir1 Si1 C2 129.79(15)
P1 Ir1 Si1 C2 -77.03(17)
C7 Ir1 Si1 C5 96.1(2)
P2 Ir1 Si1 C5 -85.09(17)
P3 Ir1 Si1 C5 10.32(17)
P1 Ir1 Si1 C5 163.51(17)
C4 C1 C2 Si1 0.9(6)
C3 C1 C2 Si1 -178.5(3)
C6 Si1 C2 C1 -60.1(4)
C5 Si1 C2 C1 -164.4(4)
Ir1 Si1 C2 C1 65.3(4)
